data_1527526
loop_
_publ_author_name
'Hong, H.Y.-P.'
'Steinfink, H.'

_publ_section_title
;
 The crystal chemistry of phases in the Ba-Fe-S and Se systems
;
_journal_name_full 'Journal of Solid State Chemistry'
_journal_page_first 93
_journal_page_last 104
_journal_volume 5
_journal_year 1972
_chemical_formula_sum 'Ba3 Fe3 Se7'
_space_group_IT_number 186
_symmetry_space_group_name_Hall 'P 6c -2c'
_symmetry_space_group_name_H-M 'P 63 m c'
_cell_angle_alpha 90
_cell_angle_beta 90
_cell_angle_gamma 120
_cell_formula_units_Z 2
_cell_length_a 10.843
_cell_length_b 10.843
_cell_length_c 7.384
_cell_volume 751.833
_citation_journal_id_ASTM JSSCBI
_cod_data_source_file Hong_JSSCBI_1972_1984.cif
_cod_data_source_block Ba3Fe3Se7
_cod_original_cell_volume 751.8328
_cod_database_code 1527526

loop_
_symmetry_equiv_pos_as_xyz
x,y,z
x-y,x,z+1/2
-y,x-y,z
-x,-y,z+1/2
-x+y,-x,z
y,-x+y,z+1/2
y,x,z+1/2
-x+y,y,z
-x,-x+y,z+1/2
-y,-x,z
x-y,-y,z+1/2
x,x-y,z

loop_
_atom_site_label
_atom_site_type_symbol
_atom_site_fract_x
_atom_site_fract_y
_atom_site_fract_z
_atom_site_occupancy
_atom_site_U_iso_or_equiv
Fe1 Fe+2 0.2458 0.4916 0.486 1 0.0
Se1 Se-2 0.4573 0.9146 0.311 1 0.0
Se2 Se-2 0.1252 0.2504 0.5895 1 0.0
Se3 Se-2 0.3333 0.6667 0.738 1 0.0
Ba1 Ba+2 0.1911 0.3822 0 1 0.0
